data_4028710
loop_
_publ_author_name
'Dominik Hager'
'Christian Paulitz'
'J\"org Tiebes'
'Peter Mayer'
'Dirk Trauner'

_publ_section_title
;
 Total Synthesis of Herbicidin C and Aureonuclemycin: Impasses and New
 Avenues
;
_journal_name_full 'Journal of Organic Chemistry'
_journal_page_first 10784
_journal_page_last 10801
_journal_paper_doi 10.1021/jo401706r
_journal_volume 78
_journal_year 2013
_chemical_absolute_configuration syn
_chemical_formula_moiety 'C10 H14 O4'
_chemical_formula_sum 'C10 H14 O4'
_chemical_formula_weight 198.216
_space_group_IT_number 4
_symmetry_cell_setting monoclinic
_symmetry_Int_Tables_number 4
_symmetry_space_group_name_Hall 'P 2yb'
_symmetry_space_group_name_H-M 'P 1 21 1'
_atom_sites_solution_hydrogens geom
_atom_sites_solution_primary direct
_atom_sites_solution_secondary difmap
_audit_block_code C10H14O4_no188_trauner
_audit_creation_date
;
'Mon Oct 05 11:59:45 2009'
;
_audit_creation_method 'form98_non/compatible with shelxl97-2'
_audit_update_record 05-Oct-09
_cell_angle_alpha 90.00
_cell_angle_beta 93.476(5)
_cell_angle_gamma 90.00
_cell_formula_units_Z 2
_cell_length_a 8.4976(5)
_cell_length_b 5.2988(3)
_cell_length_c 11.0339(7)
_cell_measurement_reflns_used 1502
_cell_measurement_temperature 173(2)
_cell_measurement_theta_max 26.2483
_cell_measurement_theta_min 4.2549
_cell_volume 495.91(5)
_computing_cell_refinement
;
CrysAlisPro, Oxford Diffraction Ltd.,
Version 1.171.33.41 (release 06-05-2009 CrysAlis171 .NET)
(compiled May 6 2009,17:20:42)
;
_computing_data_collection
;
CrysAlisPro, Oxford Diffraction Ltd.,
Version 1.171.33.41 (release 06-05-2009 CrysAlis171 .NET)
(compiled May 6 2009,17:20:42)
;
_computing_data_reduction
;
CrysAlisPro, Oxford Diffraction Ltd.,
Version 1.171.33.41 (release 06-05-2009 CrysAlis171 .NET)
(compiled May 6 2009,17:20:42)
;
_computing_structure_refinement 'SHELXL-97 (G. M. Sheldrick. University of G\"ottingen, 97-2 version)'
_computing_structure_solution
;
A. Altomare, M. C. Burla, M. Camalli, G. L. Cascarano, C. Giacovazzo, A.
Guagliardi, A. G. G. Moliterni, G. Polidori, R. Spagna: SIR97: a new tool for
crystal structure determination and refinement; J. Appl. Crystallogr. 1999,
32, 115-119.
;
_diffrn_ambient_temperature 173(2)
_diffrn_detector_area_resol_mean 15.9809
_diffrn_measured_fraction_theta_full 0.994
_diffrn_measured_fraction_theta_max 0.994
_diffrn_measurement_details
;
1 omega -89.00 -8.00 1.0000 12.0000
omega____ theta____ kappa____ phi______ frames
- -20.7619 142.0000 -142.0000 81

2 omega -52.00 52.00 1.0000 12.0000
omega____ theta____ kappa____ phi______ frames
- 20.9181 -38.0000 60.0000 104

3 omega 36.00 85.00 1.0000 12.0000
omega____ theta____ kappa____ phi______ frames
- 20.9181 179.0000 90.0000 49

4 omega -3.00 86.00 1.0000 12.0000
omega____ theta____ kappa____ phi______ frames
- 20.9181 38.0000 -120.0000 89

5 omega 46.00 83.00 1.0000 12.0000
omega____ theta____ kappa____ phi______ frames
- 20.9181 -128.0000 152.0000 37

;
_diffrn_measurement_device 'CCD camera on \k-goniostat'
_diffrn_measurement_device_type 'Oxford XCalibur'
_diffrn_measurement_method 'omega scans'
_diffrn_orient_matrix_UB_11 0.0076216787
_diffrn_orient_matrix_UB_12 0.0091368875
_diffrn_orient_matrix_UB_13 -0.0634075733
_diffrn_orient_matrix_UB_21 0.0825091455
_diffrn_orient_matrix_UB_22 0.0167670999
_diffrn_orient_matrix_UB_23 0.0102439141
_diffrn_orient_matrix_UB_31 0.0109747539
_diffrn_orient_matrix_UB_32 -0.1324599899
_diffrn_orient_matrix_UB_33 -0.0030621400
_diffrn_radiation_collimation '0.5 mm collimator'
_diffrn_radiation_monochromator graphite
_diffrn_radiation_source 'fine-focus sealed tube'
_diffrn_radiation_type MoK\a
_diffrn_radiation_wavelength 0.71073
_diffrn_reflns_av_R_equivalents 0.0191
_diffrn_reflns_av_sigmaI/netI 0.0456
_diffrn_reflns_limit_h_max 10
_diffrn_reflns_limit_h_min -10
_diffrn_reflns_limit_k_max 5
_diffrn_reflns_limit_k_min -6
_diffrn_reflns_limit_l_max 11
_diffrn_reflns_limit_l_min -13
_diffrn_reflns_number 3177
_diffrn_reflns_theta_full 26.33
_diffrn_reflns_theta_max 26.33
_diffrn_reflns_theta_min 4.27
_diffrn_source_current 40_mA
_diffrn_source_power 2.00_kW
_diffrn_source_type 'Spellman generator'
_diffrn_source_voltage 50_kV
_exptl_absorpt_coefficient_mu 0.102
_exptl_absorpt_correction_T_max 1.00000
_exptl_absorpt_correction_T_min 0.90715
_exptl_absorpt_correction_type multi-scan
_exptl_absorpt_process_details
;
CrysAlisPro, Oxford Diffraction Ltd.,
Version 1.171.33.41 (release 06-05-2009 CrysAlis171 .NET)
(compiled May 6 2009,17:20:42)
empirical absorption correction using spherical harmonics,
implemented in SCALE3 ABSPACK scaling algorithm.
;
_exptl_crystal_colour colourless
_exptl_crystal_density_diffrn 1.32746(13)
_exptl_crystal_description platelet
_exptl_crystal_F_000 212
_exptl_crystal_size_max 0.38
_exptl_crystal_size_mid 0.21
_exptl_crystal_size_min 0.07
_refine_diff_density_max 0.125
_refine_diff_density_min -0.151
_refine_diff_density_rms 0.034
_refine_ls_abs_structure_details 'Flack H D (1983), Acta Cryst. A39, 876-881'
_refine_ls_abs_structure_Flack -1.0(10)
_refine_ls_extinction_method none
_refine_ls_goodness_of_fit_ref 0.957
_refine_ls_hydrogen_treatment constr
_refine_ls_matrix_type full
_refine_ls_number_parameters 129
_refine_ls_number_reflns 1841
_refine_ls_number_restraints 1
_refine_ls_restrained_S_all 0.957
_refine_ls_R_factor_all 0.0464
_refine_ls_R_factor_gt 0.0330
_refine_ls_shift/su_max 0.000
_refine_ls_shift/su_mean 0.000
_refine_ls_structure_factor_coef Fsqd
_refine_ls_weighting_details 'calc w=1/[\s^2^(Fo^2^)+(0.0261P)^2^+0.0000P] where P=(Fo^2^+2Fc^2^)/3'
_refine_ls_weighting_scheme calc
_refine_ls_wR_factor_gt 0.0595
_refine_ls_wR_factor_ref 0.0620
_reflns_number_gt 1430
_reflns_number_total 1841
_reflns_threshold_expression >2sigma(I)
_cod_data_source_file jo401706r_si_002_5.cif
_cod_data_source_block no188
_cod_original_sg_symbol_H-M 'P 21'
_cod_database_code 4028710

loop_
_symmetry_equiv_pos_as_xyz
'x, y, z'
'-x, y+1/2, -z'

loop_
_atom_site_label
_atom_site_type_symbol
_atom_site_fract_x
_atom_site_fract_y
_atom_site_fract_z
_atom_site_U_iso_or_equiv
_atom_site_adp_type
_atom_site_occupancy
_atom_site_symmetry_multiplicity
_atom_site_calc_flag
_atom_site_refinement_flags
O1 O 0.70152(14) 0.7631(3) 0.27720(11) 0.0429(4) Uani 1 1 d .
O2 O 0.97900(15) 0.8756(3) 0.14779(12) 0.0487(4) Uani 1 1 d .
O3 O 1.07733(14) 0.49157(19) 0.36590(10) 0.0307(3) Uani 1 1 d .
O4 O 1.20944(14) 0.7836(2) 0.26350(11) 0.0327(3) Uani 1 1 d .
C1 C 0.6070(2) 0.8387(4) 0.17774(18) 0.0429(5) Uani 1 1 d .
H1 H 0.5139 0.9293 0.1932 0.051 Uiso 1 1 calc R
C2 C 0.6339(2) 0.7969(4) 0.06421(19) 0.0438(5) Uani 1 1 d .
H2 H 0.5608 0.8585 0.0027 0.053 Uiso 1 1 calc R
C3 C 0.7754(2) 0.6557(4) 0.02788(17) 0.0542(6) Uani 1 1 d .
H3A H 0.8212 0.7426 -0.0412 0.065 Uiso 1 1 calc R
H3B H 0.7440 0.4836 0.0012 0.065 Uiso 1 1 calc R
C4 C 0.8977(2) 0.6391(4) 0.13338(16) 0.0357(5) Uani 1 1 d .
H4 H 0.9747 0.5018 0.1181 0.043 Uiso 1 1 calc R
C5 C 0.8313(2) 0.6008(3) 0.25500(15) 0.0298(4) Uani 1 1 d .
H5 H 0.8047 0.4197 0.2689 0.036 Uiso 1 1 calc R
C6 C 0.9654(2) 0.6891(3) 0.34187(16) 0.0284(4) Uani 1 1 d .
H6 H 0.9276 0.7657 0.4177 0.034 Uiso 1 1 calc R
C7 C 1.0532(2) 0.8792(3) 0.26491(16) 0.0334(4) Uani 1 1 d .
H7 H 1.0519 1.0523 0.3009 0.040 Uiso 1 1 calc R
C8 C 1.2313(2) 0.5974(3) 0.35568(15) 0.0285(4) Uani 1 1 d .
C9 C 1.2900(2) 0.7181(3) 0.47463(17) 0.0435(5) Uani 1 1 d .
H9A H 1.3925 0.7976 0.4648 0.065 Uiso 1 1 calc R
H9B H 1.3010 0.5884 0.5379 0.065 Uiso 1 1 calc R
H9C H 1.2143 0.8461 0.4981 0.065 Uiso 1 1 calc R
C10 C 1.3392(2) 0.3954(3) 0.31433(17) 0.0377(5) Uani 1 1 d .
H10A H 1.2973 0.3274 0.2363 0.057 Uiso 1 1 calc R
H10B H 1.3468 0.2597 0.3747 0.057 Uiso 1 1 calc R
H10C H 1.4441 0.4670 0.3049 0.057 Uiso 1 1 calc R

loop_
_atom_site_aniso_label
_atom_site_aniso_U_11
_atom_site_aniso_U_22
_atom_site_aniso_U_33
_atom_site_aniso_U_23
_atom_site_aniso_U_13
_atom_site_aniso_U_12
O1 0.0261(7) 0.0646(9) 0.0382(8) -0.0083(7) 0.0044(6) 0.0076(6)
O2 0.0311(8) 0.0667(9) 0.0472(9) 0.0288(7) -0.0069(6) -0.0092(8)
O3 0.0277(8) 0.0299(7) 0.0341(8) 0.0059(5) -0.0009(6) -0.0028(6)
O4 0.0260(7) 0.0328(6) 0.0390(8) 0.0112(6) -0.0012(6) -0.0013(5)
C1 0.0268(11) 0.0473(14) 0.0535(14) -0.0046(10) -0.0053(10) 0.0105(10)
C2 0.0304(11) 0.0570(13) 0.0426(12) 0.0057(10) -0.0095(9) 0.0026(10)
C3 0.0331(12) 0.0969(19) 0.0317(12) -0.0022(11) -0.0039(9) 0.0059(13)
C4 0.0241(10) 0.0527(13) 0.0304(11) -0.0025(9) 0.0026(8) 0.0029(9)
C5 0.0252(10) 0.0314(9) 0.0328(10) -0.0003(9) 0.0020(8) -0.0001(8)
C6 0.0273(10) 0.0300(9) 0.0276(10) -0.0041(7) 0.0003(8) 0.0040(8)
C7 0.0270(10) 0.0268(9) 0.0459(12) 0.0008(9) -0.0026(9) -0.0018(9)
C8 0.0269(10) 0.0267(9) 0.0314(10) 0.0016(8) -0.0038(8) -0.0042(8)
C9 0.0463(13) 0.0436(12) 0.0393(12) -0.0058(9) -0.0100(10) -0.0051(10)
C10 0.0296(11) 0.0324(10) 0.0504(12) -0.0034(9) -0.0043(9) -0.0002(9)

loop_
_atom_type_symbol
_atom_type_description
_atom_type_scat_dispersion_real
_atom_type_scat_dispersion_imag
_atom_type_scat_source
C C 0.0033 0.0016 'International Tables Vol C Tables 4.2.6.8 and 6.1.1.4'
H H 0.0000 0.0000 'International Tables Vol C Tables 4.2.6.8 and 6.1.1.4'
O O 0.0106 0.0060 'International Tables Vol C Tables 4.2.6.8 and 6.1.1.4'

loop_
_geom_angle_atom_site_label_1
_geom_angle_atom_site_label_2
_geom_angle_atom_site_label_3
_geom_angle
C1 O1 C5 117.11(14)
C7 O2 C4 107.48(12)
C6 O3 C8 107.41(12)
C8 O4 C7 108.71(13)
C2 C1 O1 125.93(18)
C2 C1 H1 117.0
O1 C1 H1 117.0
C1 C2 C3 122.25(19)
C1 C2 H2 118.9
C3 C2 H2 118.9
C2 C3 C4 110.45(17)
C2 C3 H3A 109.6
C4 C3 H3A 109.6
C2 C3 H3B 109.6
C4 C3 H3B 109.6
H3A C3 H3B 108.1
O2 C4 C5 102.91(15)
O2 C4 C3 109.72(16)
C5 C4 C3 114.66(16)
O2 C4 H4 109.8
C5 C4 H4 109.8
C3 C4 H4 109.8
O1 C5 C4 114.05(15)
O1 C5 C6 105.29(14)
C4 C5 C6 102.39(14)
O1 C5 H5 111.5
C4 C5 H5 111.5
C6 C5 H5 111.5
O3 C6 C5 110.96(13)
O3 C6 C7 104.03(13)
C5 C6 C7 102.92(14)
O3 C6 H6 112.7
C5 C6 H6 112.7
C7 C6 H6 112.7
O2 C7 O4 110.65(14)
O2 C7 C6 107.06(14)
O4 C7 C6 104.89(13)
O2 C7 H7 111.3
O4 C7 H7 111.3
C6 C7 H7 111.3
O4 C8 O3 104.35(13)
O4 C8 C10 109.49(14)
O3 C8 C10 108.81(13)
O4 C8 C9 110.40(13)
O3 C8 C9 110.53(15)
C10 C8 C9 112.89(15)
C8 C9 H9A 109.5
C8 C9 H9B 109.5
H9A C9 H9B 109.5
C8 C9 H9C 109.5
H9A C9 H9C 109.5
H9B C9 H9C 109.5
C8 C10 H10A 109.5
C8 C10 H10B 109.5
H10A C10 H10B 109.5
C8 C10 H10C 109.5
H10A C10 H10C 109.5
H10B C10 H10C 109.5

loop_
_geom_bond_atom_site_label_1
_geom_bond_atom_site_label_2
_geom_bond_distance
O1 C1 1.379(2)
O1 C5 1.431(2)
O2 C7 1.403(2)
O2 C4 1.435(2)
O3 C6 1.4281(19)
O3 C8 1.434(2)
O4 C8 1.4210(19)
O4 C7 1.4220(19)
C1 C2 1.306(3)
C1 H1 0.9500
C2 C3 1.492(3)
C2 H2 0.9500
C3 C4 1.515(3)
C3 H3A 0.9900
C3 H3B 0.9900
C4 C5 1.501(2)
C4 H4 1.0000
C5 C6 1.518(2)
C5 H5 1.0000
C6 C7 1.539(2)
C6 H6 1.0000
C7 H7 1.0000
C8 C10 1.499(2)
C8 C9 1.517(2)
C9 H9A 0.9800
C9 H9B 0.9800
C9 H9C 0.9800
C10 H10A 0.9800
C10 H10B 0.9800
C10 H10C 0.9800

loop_
_geom_torsion_atom_site_label_1
_geom_torsion_atom_site_label_2
_geom_torsion_atom_site_label_3
_geom_torsion_atom_site_label_4
_geom_torsion
C5 O1 C1 C2 -7.4(3)
O1 C1 C2 C3 0.3(3)
C1 C2 C3 C4 -16.0(3)
C7 O2 C4 C5 39.59(18)
C7 O2 C4 C3 162.06(15)
C2 C3 C4 O2 -77.2(2)
C2 C3 C4 C5 38.0(3)
C1 O1 C5 C4 30.0(2)
C1 O1 C5 C6 141.45(15)
O2 C4 C5 O1 72.77(17)
C3 C4 C5 O1 -46.3(2)
O2 C4 C5 C6 -40.42(17)
C3 C4 C5 C6 -159.50(16)
C8 O3 C6 C5 133.86(14)
C8 O3 C6 C7 23.83(16)
O1 C5 C6 O3 156.41(13)
C4 C5 C6 O3 -84.08(17)
O1 C5 C6 C7 -92.84(15)
C4 C5 C6 C7 26.67(17)
C4 O2 C7 O4 91.63(16)
C4 O2 C7 C6 -22.13(18)
C8 O4 C7 O2 -129.88(14)
C8 O4 C7 C6 -14.76(17)
O3 C6 C7 O2 111.96(15)
C5 C6 C7 O2 -3.87(17)
O3 C6 C7 O4 -5.65(17)
C5 C6 C7 O4 -121.47(14)
C7 O4 C8 O3 29.61(16)
C7 O4 C8 C10 145.95(15)
C7 O4 C8 C9 -89.17(17)
C6 O3 C8 O4 -33.34(16)
C6 O3 C8 C10 -150.15(14)
C6 O3 C8 C9 85.34(16)
